data_2239460
loop_
_publ_author_name
'Rivera, Augusto'
'R\'ios-Motta, Jaime'
'Bolte, Michael'

_publ_section_title
;
 Redetermination of 1,3,6,8-tetraazatricyclo[4.4.1.1^3,8^]dodecane
;
_journal_issue 3
_journal_name_full 'Acta Crystallographica Section E'
_journal_page_first o266
_journal_paper_doi 10.1107/S1600536814002608
_journal_volume 70
_journal_year 2014
_chemical_formula_iupac 'C8 H16 N4'
_chemical_formula_moiety 'C8 H16 N4'
_chemical_formula_sum 'C8 H16 N4'
_chemical_formula_weight 168.25
_chemical_name_systematic
;
1,3,6,8-Tetraazatricyclo[4.4.1.1^3,8^]dodecane
;
_space_group_crystal_system tetragonal
_space_group_IT_number 121
_space_group_name_Hall 'I -4 2'
_space_group_name_H-M_alt 'I -4 2 m'
_symmetry_space_group_name_Hall 'I -4 2'
_symmetry_space_group_name_H-M 'I -4 2 m'
_atom_sites_solution_hydrogens geom
_audit_creation_method SHELXL-2013
_cell_angle_alpha 90
_cell_angle_beta 90
_cell_angle_gamma 90
_cell_formula_units_Z 2
_cell_length_a 7.4065(7)
_cell_length_b 7.4065(7)
_cell_length_c 7.6235(8)
_cell_measurement_reflns_used 11628
_cell_measurement_temperature 173(2)
_cell_measurement_theta_max 27.94
_cell_measurement_theta_min 3.84
_cell_volume 418.20(7)
_computing_cell_refinement 'X-AREA (Stoe & Cie, 2001)'
_computing_data_collection 'X-AREA (Stoe & Cie, 2001)'
_computing_data_reduction 'X-AREA (Stoe & Cie, 2001)'
_computing_molecular_graphics 'XP in SHELXTL  (Sheldrick, 2008)'
_computing_publication_material 'SHELXL97 (Sheldrick, 2008)'
_computing_structure_refinement 'SHELXL97 (Sheldrick, 2008)'
_computing_structure_solution 'SHELXS97 (Sheldrick, 2008)'
_diffrn_ambient_temperature 173(2)
_diffrn_measured_fraction_theta_full 0.969
_diffrn_measured_fraction_theta_max 0.982
_diffrn_measurement_device_type 'Stoe IPDS II two-circle'
_diffrn_measurement_method \w
_diffrn_radiation_type MoK\a
_diffrn_radiation_wavelength 0.71073
_diffrn_reflns_av_R_equivalents 0.0487
_diffrn_reflns_limit_h_max 8
_diffrn_reflns_limit_h_min -9
_diffrn_reflns_limit_k_max 9
_diffrn_reflns_limit_k_min -9
_diffrn_reflns_limit_l_max 9
_diffrn_reflns_limit_l_min -9
_diffrn_reflns_number 4336
_diffrn_reflns_theta_full 25.000
_diffrn_reflns_theta_max 27.467
_diffrn_reflns_theta_min 5.349
_exptl_absorpt_coefficient_mu 0.086
_exptl_absorpt_correction_T_max 0.977
_exptl_absorpt_correction_T_min 0.973
_exptl_absorpt_correction_type multi-scan
_exptl_absorpt_process_details '(X-AREA; Stoe & Cie, 2001)'
_exptl_crystal_colour colourless
_exptl_crystal_density_diffrn 1.336
_exptl_crystal_description block
_exptl_crystal_F_000 184
_exptl_crystal_size_max 0.32
_exptl_crystal_size_mid 0.28
_exptl_crystal_size_min 0.27
_refine_diff_density_max 0.270
_refine_diff_density_min -0.168
_refine_ls_abs_structure_details none
_refine_ls_extinction_method none
_refine_ls_goodness_of_fit_ref 1.115
_refine_ls_hydrogen_treatment constr
_refine_ls_matrix_type full
_refine_ls_number_parameters 18
_refine_ls_number_reflns 264
_refine_ls_number_restraints 0
_refine_ls_restrained_S_all 1.115
_refine_ls_R_factor_all 0.0500
_refine_ls_R_factor_gt 0.0500
_refine_ls_shift/su_max 0.000
_refine_ls_shift/su_mean 0.000
_refine_ls_structure_factor_coef Fsqd
_refine_ls_weighting_details 'w=1/[\s^2^(Fo^2^)+(0.0809P)^2^+0.2587P] where P=(Fo^2^+2Fc^2^)/3'
_refine_ls_weighting_scheme calc
_refine_ls_wR_factor_gt 0.1411
_refine_ls_wR_factor_ref 0.1411
_reflns_number_gt 264
_reflns_number_total 264
_reflns_threshold_expression I>2\s(I)
_cod_data_source_file hb7192sup1.cif
_cod_data_source_block I
_cod_original_cell_volume 418.20(9)
_cod_database_code 2239460
_cod_database_fobs_code 2239460
_shelx_space_group_comment
;
The symmetry employed for this shelxl refinement is uniquely defined
by the following loop, which should always be used as a source of
symmetry information in preference to the above space-group names.
They are only intended as comments.
;
_shelx_estimated_absorpt_t_min 0.973
_shelx_estimated_absorpt_t_max 0.977
_shelxl_version_number 2.013

loop_
_space_group_symop_operation_xyz
'x, y, z'
'y, -x, -z'
'-x, -y, z'
'-y, x, -z'
'x, -y, -z'
'-y, -x, z'
'-x, y, -z'
'y, x, z'
'x+1/2, y+1/2, z+1/2'
'y+1/2, -x+1/2, -z+1/2'
'-x+1/2, -y+1/2, z+1/2'
'-y+1/2, x+1/2, -z+1/2'
'x+1/2, -y+1/2, -z+1/2'
'-y+1/2, -x+1/2, z+1/2'
'-x+1/2, y+1/2, -z+1/2'
'y+1/2, x+1/2, z+1/2'

loop_
_atom_site_type_symbol
_atom_site_label
_atom_site_fract_x
_atom_site_fract_y
_atom_site_fract_z
_atom_site_U_iso_or_equiv
_atom_site_adp_type
_atom_site_calc_flag
_atom_site_occupancy
N N1 0.1352(2) 0.1352(2) 0.0995(4) 0.0373(9) Uani d 1
C C1 0.2345(4) 0.0000 0.0000 0.0406(10) Uani d 1
H H1 0.3140 0.0649 -0.0832 0.049 Uiso d 1
C C2 0.0705(4) 0.0705(4) 0.2690(5) 0.0604(14) Uani d 1
H H2 0.0235 0.1756 0.3350 0.073 Uiso d 1

loop_
_atom_site_aniso_label
_atom_site_aniso_U_11
_atom_site_aniso_U_22
_atom_site_aniso_U_33
_atom_site_aniso_U_12
_atom_site_aniso_U_13
_atom_site_aniso_U_23
N1 0.0317(10) 0.0317(10) 0.0483(16) -0.0099(11) 0.0011(8) 0.0011(8)
C1 0.0228(14) 0.0310(16) 0.068(2) 0.000 0.000 0.0063(15)
C2 0.071(2) 0.071(2) 0.0392(17) -0.038(2) -0.0017(11) -0.0017(11)

loop_
_atom_type_symbol
_atom_type_description
_atom_type_scat_dispersion_real
_atom_type_scat_dispersion_imag
_atom_type_scat_source
C C 0.0033 0.0016 'International Tables Vol C Tables 4.2.6.8 and 6.1.1.4'
H H 0.0000 0.0000 'International Tables Vol C Tables 4.2.6.8 and 6.1.1.4'
N N 0.0061 0.0033 'International Tables Vol C Tables 4.2.6.8 and 6.1.1.4'

loop_
_geom_angle_atom_site_label_1
_geom_angle_atom_site_label_2
_geom_angle_atom_site_label_3
_geom_angle_site_symmetry_1
_geom_angle_site_symmetry_3
_geom_angle
C1 N1 C1 4 . 115.0(3)
C1 N1 C2 4 . 113.66(12)
C1 N1 C2 . . 113.66(12)
N1 C1 N1 2 . 119.4(3)
N1 C1 H1 2 . 107.5
N1 C1 H1 . . 107.5
N1 C2 C2 . 3 117.68(18)
N1 C2 H2 . . 107.9
C2 C2 H2 3 . 107.9

loop_
_geom_bond_atom_site_label_1
_geom_bond_atom_site_label_2
_geom_bond_site_symmetry_2
_geom_bond_distance
N1 C1 4 1.456(2)
N1 C1 . 1.456(2)
N1 C2 . 1.459(5)
C1 N1 2 1.456(2)
C1 H1 . 0.9900
C2 C2 3 1.477(8)
C2 H2 . 0.9900

loop_
_geom_torsion_atom_site_label_1
_geom_torsion_atom_site_label_2
_geom_torsion_atom_site_label_3
_geom_torsion_atom_site_label_4
_geom_torsion_site_symmetry_1
_geom_torsion_site_symmetry_4
_geom_torsion
C1 N1 C1 N1 4 2 -52.65(18)
C2 N1 C1 N1 . 2 80.8(2)
C1 N1 C2 C2 4 3 67.1(2)
C1 N1 C2 C2 . 3 -67.1(2)
